data_4324295
loop_
_publ_author_name
'Ulf Betke'
'Mathias S. Wickleder'

_publ_contact_author_address
;
  Institut f\"ur Reine und Angewandte Chemie,
  Fakult\"at f\"ur Mathematik und Naturwissenschaften
  der Carl von Ossietzky Universit\"at Oldenburg
  Postfach 2503
  D-26111 Oldenburg
  Germany
;
_publ_contact_author_email 'mathias.wickleder@uni-oldenburg.de '
_publ_contact_author_fax '049 441 798-3352'
_publ_contact_author_name ' Prof. Dr. Mathias S. Wickleder'
_publ_contact_author_phone '049 441 798-3660'
_publ_section_title
;
 Sulfates of the Refractory Metals: Crystal Structure and Thermal Behavior
 of Nb2O2(SO4)3, MoO2(SO4), WO(SO4)2, and Two Modifications of Re2O5(SO4)2
;
_journal_name_full 'Inorganic Chemistry'
_journal_page_first 858
_journal_page_last 872
_journal_paper_doi 10.1021/ic101455z
_journal_volume 50
_journal_year 2011
_chemical_formula_moiety '(W 6+), (O 2-), (SO4 2-)2'
_chemical_formula_sum 'O9 S2 W'
_chemical_formula_weight 391.97
_chemical_name_common Tungsten(VI)-oxide-bis(sulfate)
_space_group_IT_number 14
_symmetry_cell_setting monoclinic
_symmetry_Int_Tables_number 14
_symmetry_space_group_name_Hall '-P 2yn'
_symmetry_space_group_name_H-M 'P 1 21/n 1'
_atom_sites_solution_primary direct
_atom_sites_solution_secondary difmap
_audit_creation_method SHELXL-97
_cell_angle_alpha 90.00
_cell_angle_beta 107.924(15)
_cell_angle_gamma 90.00
_cell_formula_units_Z 4
_cell_length_a 7.4530(11)
_cell_length_b 11.8232(8)
_cell_length_c 7.8808(10)
_cell_measurement_reflns_used 97
_cell_measurement_temperature 153(2)
_cell_measurement_theta_max 26.05
_cell_measurement_theta_min 1.65
_cell_measurement_wavelength 0.71073
_cell_volume 660.74(15)
_computing_cell_refinement 'IPDS (Stoe, 1999)'
_computing_data_collection 'IPDS (Stoe, 1999)'
_computing_data_reduction 'XRED 1.22 (Stoe, 2001)'
_computing_molecular_graphics 'Diamond 3.2 (Brandenburg, 2010)'
_computing_publication_material 'SHELX-97 (Sheldrick, 1997)'
_computing_structure_refinement 'SHELXL-97 (Sheldrick, 1997)'
_computing_structure_solution 'SHELXS-97 (Sheldrick, 1997)'
_diffrn_ambient_temperature 153(2)
_diffrn_measured_fraction_theta_full 0.977
_diffrn_measured_fraction_theta_max 0.977
_diffrn_measurement_device_type 'Stoe IPDS I'
_diffrn_measurement_method 'phi scans'
_diffrn_radiation_monochromator graphite
_diffrn_radiation_probe x-ray
_diffrn_radiation_type MoK\a
_diffrn_radiation_wavelength 0.71073
_diffrn_reflns_av_R_equivalents 0.0720
_diffrn_reflns_av_sigmaI/netI 0.0787
_diffrn_reflns_limit_h_max 9
_diffrn_reflns_limit_h_min -9
_diffrn_reflns_limit_k_max 14
_diffrn_reflns_limit_k_min -13
_diffrn_reflns_limit_l_max 9
_diffrn_reflns_limit_l_min -9
_diffrn_reflns_number 6977
_diffrn_reflns_theta_full 26.20
_diffrn_reflns_theta_max 26.20
_diffrn_reflns_theta_min 3.22
_diffrn_source 'fine-focus sealed tube'
_exptl_absorpt_coefficient_mu 18.135
_exptl_absorpt_correction_T_max 0.6122
_exptl_absorpt_correction_T_min 0.5307
_exptl_absorpt_correction_type numerical
_exptl_absorpt_process_details 'XRED 1.22 (Stoe, 2001)'
_exptl_crystal_colour colourless
_exptl_crystal_density_diffrn 3.940
_exptl_crystal_description prism
_exptl_crystal_F_000 712
_exptl_crystal_size_max 0.04
_exptl_crystal_size_mid 0.03
_exptl_crystal_size_min 0.03
_refine_diff_density_max 1.616
_refine_diff_density_min -1.781
_refine_diff_density_rms 0.431
_refine_ls_extinction_coef 0
_refine_ls_extinction_method none
_refine_ls_goodness_of_fit_ref 0.844
_refine_ls_matrix_type full
_refine_ls_number_parameters 109
_refine_ls_number_reflns 1303
_refine_ls_number_restraints 54
_refine_ls_restrained_S_all 0.838
_refine_ls_R_factor_all 0.0511
_refine_ls_R_factor_gt 0.0249
_refine_ls_shift/su_max 0.000
_refine_ls_shift/su_mean 0.000
_refine_ls_structure_factor_coef Fsqd
_refine_ls_weighting_details 'calc w=1/[\s^2^(Fo^2^)+(0.0239P)^2^+0.0000P] where P=(Fo^2^+2Fc^2^)/3'
_refine_ls_weighting_scheme calc
_refine_ls_wR_factor_gt 0.0477
_refine_ls_wR_factor_ref 0.0556
_reflns_number_gt 905
_reflns_number_total 1303
_reflns_threshold_expression >2sigma(I)
_cod_data_source_file ic101455z_si_005.cif
_cod_data_source_block WO(SO4)2
_cod_original_cell_volume 660.74(14)
_cod_original_sg_symbol_H-M 'P 21/n'
_cod_database_code 4324295

loop_
_symmetry_equiv_pos_as_xyz
'x, y, z'
'-x+1/2, y+1/2, -z+1/2'
'-x, -y, -z'
'x-1/2, -y-1/2, z-1/2'

loop_
_atom_site_label
_atom_site_type_symbol
_atom_site_fract_x
_atom_site_fract_y
_atom_site_fract_z
_atom_site_U_iso_or_equiv
_atom_site_adp_type
_atom_site_occupancy
_atom_site_symmetry_multiplicity
_atom_site_calc_flag
_atom_site_refinement_flags
W1 W 0.07692(6) 0.14682(4) 0.24583(5) 0.00969(11) Uani 1 1 d .
S2 S 0.4542(3) 0.1733(2) 0.4111(3) 0.0123(6) Uani 1 1 d .
S3 S -0.1773(3) -0.0259(2) 0.1355(3) 0.0131(5) Uani 1 1 d .
O11 O 0.0170(10) 0.1952(6) 0.4196(8) 0.0165(16) Uani 1 1 d U
O21 O 0.6234(9) 0.1571(8) 0.3707(8) 0.0195(15) Uani 1 1 d U
O22 O 0.4818(10) 0.2148(6) 0.5977(8) 0.0139(15) Uani 1 1 d U
O23 O 0.3274(9) 0.0706(6) 0.3897(8) 0.0114(15) Uani 1 1 d U
O24 O 0.3096(9) 0.2501(6) 0.2847(8) 0.0114(14) Uani 1 1 d U
O31 O -0.3191(11) -0.0628(7) 0.2049(9) 0.0226(17) Uani 1 1 d U
O32 O -0.1654(9) -0.0942(6) -0.0178(8) 0.0131(14) Uani 1 1 d U
O33 O -0.1846(9) 0.0993(6) 0.0854(8) 0.0123(15) Uani 1 1 d U
O34 O 0.0204(10) -0.0189(6) 0.2720(9) 0.0181(16) Uani 1 1 d U

loop_
_atom_site_aniso_label
_atom_site_aniso_U_11
_atom_site_aniso_U_22
_atom_site_aniso_U_33
_atom_site_aniso_U_23
_atom_site_aniso_U_13
_atom_site_aniso_U_12
W1 0.00967(17) 0.00957(19) 0.00775(15) -0.0003(2) -0.00038(11) -0.0005(2)
S2 0.0078(11) 0.0145(17) 0.0126(10) -0.0020(9) 0.0001(8) -0.0001(9)
S3 0.0133(12) 0.0147(15) 0.0120(11) -0.0034(9) 0.0051(9) -0.0040(10)
O11 0.015(2) 0.018(3) 0.016(2) 0.0002(19) 0.0036(19) -0.002(2)
O21 0.018(2) 0.018(3) 0.022(2) -0.004(2) 0.0056(18) 0.002(2)
O22 0.016(2) 0.013(2) 0.011(2) 0.0000(18) 0.0010(18) -0.0027(19)
O23 0.010(2) 0.011(2) 0.012(2) 0.0014(19) 0.0006(18) 0.0018(19)
O24 0.012(2) 0.011(2) 0.010(2) 0.0001(18) 0.0024(18) -0.0027(19)
O31 0.024(3) 0.023(3) 0.023(2) -0.002(2) 0.0112(19) -0.003(2)
O32 0.013(2) 0.013(2) 0.014(2) -0.0040(18) 0.0052(18) -0.0025(19)
O33 0.009(2) 0.013(2) 0.012(2) -0.0006(18) -0.0012(18) -0.0044(19)
O34 0.017(2) 0.017(3) 0.017(2) -0.0009(19) 0.0015(18) -0.002(2)

loop_
_atom_type_symbol
_atom_type_description
_atom_type_scat_dispersion_real
_atom_type_scat_dispersion_imag
_atom_type_scat_source
W W -0.8490 6.8722 'International Tables Vol C Tables 4.2.6.8 and 6.1.1.4'
S S 0.1246 0.1234 'International Tables Vol C Tables 4.2.6.8 and 6.1.1.4'
O O 0.0106 0.0060 'International Tables Vol C Tables 4.2.6.8 and 6.1.1.4'

loop_
_geom_angle_atom_site_label_1
_geom_angle_atom_site_label_2
_geom_angle_atom_site_label_3
_geom_angle
_geom_angle_site_symmetry_1
_geom_angle_site_symmetry_3
O11 W1 O22 93.6(3) . 4_565
O11 W1 O34 97.6(3) . .
O22 W1 O34 143.0(3) 4_565 .
O11 W1 O33 99.0(3) . .
O22 W1 O33 76.5(3) 4_565 .
O34 W1 O33 67.0(3) . .
O11 W1 O24 95.8(3) . .
O22 W1 O24 74.6(3) 4_565 .
O34 W1 O24 138.4(3) . .
O33 W1 O24 148.2(3) . .
O11 W1 O23 97.1(3) . .
O22 W1 O23 140.5(3) 4_565 .
O34 W1 O23 72.8(3) . .
O33 W1 O23 138.2(3) . .
O24 W1 O23 66.5(3) . .
O11 W1 O32 176.1(3) . 3
O22 W1 O32 84.0(3) 4_565 3
O34 W1 O32 86.2(3) . 3
O33 W1 O32 83.4(3) . 3
O24 W1 O32 80.7(3) . 3
O23 W1 O32 82.9(3) . 3
O21 S2 O22 113.8(4) . .
O21 S2 O23 116.0(5) . .
O22 S2 O23 105.3(4) . .
O21 S2 O24 115.9(4) . .
O22 S2 O24 107.5(4) . .
O23 S2 O24 96.5(4) . .
O31 S3 O32 113.1(5) . .
O31 S3 O33 115.5(5) . .
O32 S3 O33 108.9(4) . .
O31 S3 O34 114.8(4) . .
O32 S3 O34 108.4(4) . .
O33 S3 O34 94.5(4) . .
S2 O22 W1 138.8(4) . 4_666
S2 O23 W1 98.0(3) . .
S2 O24 W1 97.9(4) . .
S3 O32 W1 159.4(5) . 3
S3 O33 W1 98.9(3) . .
S3 O34 W1 99.5(4) . .

loop_
_geom_bond_atom_site_label_1
_geom_bond_atom_site_label_2
_geom_bond_distance
_geom_bond_site_symmetry_2
W1 O11 1.667(7) .
W1 O22 2.008(7) 4_565
W1 O34 2.028(8) .
W1 O33 2.049(6) .
W1 O24 2.065(7) .
W1 O23 2.069(6) .
W1 O32 2.186(7) 3
S2 O21 1.405(7) .
S2 O22 1.503(7) .
S2 O23 1.515(7) .
S2 O24 1.523(7) .
S3 O31 1.401(8) .
S3 O32 1.478(7) .
S3 O33 1.529(8) .
S3 O34 1.536(7) .
O22 W1 2.008(7) 4_666
O32 W1 2.186(7) 3

loop_
_geom_torsion_atom_site_label_1
_geom_torsion_atom_site_label_2
_geom_torsion_atom_site_label_3
_geom_torsion_atom_site_label_4
_geom_torsion
_geom_torsion_site_symmetry_1
_geom_torsion_site_symmetry_4
O21 S2 O22 W1 66.2(8) . 4_666
O23 S2 O22 W1 -165.6(6) . 4_666
O24 S2 O22 W1 -63.6(7) . 4_666
O21 S2 O23 W1 -132.0(4) . .
O22 S2 O23 W1 101.2(4) . .
O24 S2 O23 W1 -9.0(4) . .
O11 W1 O23 S2 -86.0(4) . .
O22 W1 O23 S2 18.4(6) 4_565 .
O34 W1 O23 S2 178.2(4) . .
O33 W1 O23 S2 161.8(3) . .
O24 W1 O23 S2 7.2(3) . .
O32 W1 O23 S2 90.1(3) 3 .
O21 S2 O24 W1 132.1(4) . .
O22 S2 O24 W1 -99.3(4) . .
O23 S2 O24 W1 9.0(4) . .
O11 W1 O24 S2 88.1(4) . .
O22 W1 O24 S2 -179.7(4) 4_565 .
O34 W1 O24 S2 -20.1(5) . .
O33 W1 O24 S2 -154.4(4) . .
O23 W1 O24 S2 -7.1(3) . .
O32 W1 O24 S2 -93.4(3) 3 .
O31 S3 O32 W1 172.5(11) . 3
O33 S3 O32 W1 42.7(13) . 3
O34 S3 O32 W1 -58.9(13) . 3
O31 S3 O33 W1 121.6(4) . .
O32 S3 O33 W1 -110.0(4) . .
O34 S3 O33 W1 1.3(4) . .
O11 W1 O33 S3 -95.5(4) . .
O22 W1 O33 S3 173.0(4) 4_565 .
O34 W1 O33 S3 -1.0(3) . .
O24 W1 O33 S3 147.9(4) . .
O23 W1 O33 S3 16.0(6) . .
O32 W1 O33 S3 87.6(4) 3 .
O31 S3 O34 W1 -122.1(4) . .
O32 S3 O34 W1 110.4(4) . .
O33 S3 O34 W1 -1.3(4) . .
O11 W1 O34 S3 97.7(4) . .
O22 W1 O34 S3 -8.7(7) 4_565 .
O33 W1 O34 S3 1.0(3) . .
O24 W1 O34 S3 -154.8(3) . .
O23 W1 O34 S3 -167.2(4) . .
O32 W1 O34 S3 -83.4(4) 3 .
